data_7224104
loop_
_publ_author_name
'Ma, De-Yun'
'Qin, Liang'
'Lei, Jia-Mei'
'Liang, Yun-Qiu'
'Lin, Wei-Jie'
'Yan, Jing-Jing'
'Ding, Wan-Qiu'
'Guo, Hai-Fu'
'Ling, Yun'

_publ_section_title
;
 Structural diversity of a series of coordination polymers built from
 5-substituted isophthalic acid with or without a methyl-functionalized
 N-donor ligand
;
_journal_issue 8
_journal_name_full CrystEngComm
_journal_page_first 1363
_journal_paper_doi 10.1039/C5CE02314A
_journal_volume 18
_journal_year 2016
_chemical_formula_moiety 'Zn2 (C12 H12 N2) (C8 H3 Br O4)2'
_chemical_formula_sum 'C28 H18 Br2 N2 O8 Zn2'
_chemical_formula_weight 801.00
_chemical_name_systematic
; 
 ? 
;
_space_group_IT_number 20
_symmetry_cell_setting orthorhombic
_symmetry_space_group_name_Hall 'C 2c 2'
_symmetry_space_group_name_H-M 'C 2 2 21'
_atom_sites_solution_hydrogens geom
_atom_sites_solution_primary direct
_atom_sites_solution_secondary difmap
_audit_creation_method SHELXL-97
_audit_update_record
;
2015-07-29 deposited with the CCDC.
2016-01-05 downloaded from the CCDC.
;
_cell_angle_alpha 90.00
_cell_angle_beta 90.00
_cell_angle_gamma 90.00
_cell_formula_units_Z 16
_cell_length_a 14.0217(2)
_cell_length_b 31.3444(5)
_cell_length_c 27.9952(4)
_cell_measurement_reflns_used 33127
_cell_measurement_temperature 223(2)
_cell_measurement_theta_max 73.6690
_cell_measurement_theta_min 3.1490
_cell_volume 12303.9(3)
_computing_cell_refinement SMART
_computing_data_collection 'SMART (Bruker, 2008)'
_computing_data_reduction 'SAINT (Bruker, 2008)'
_computing_molecular_graphics SHELXTL
_computing_publication_material SHELXTL
_computing_structure_refinement SHELXTL
_computing_structure_solution 'SHELXTL (Bruker, 2008)'
_diffrn_ambient_temperature 223(2)
_diffrn_detector_area_resol_mean 5.3262
_diffrn_measured_fraction_theta_full 0.991
_diffrn_measured_fraction_theta_max 0.991
_diffrn_measurement_device_type 'Agilent SuperNova diffractometer'
_diffrn_measurement_method '\w scan'
_diffrn_radiation_monochromator graphite
_diffrn_radiation_source 'fine-focus sealed tube'
_diffrn_radiation_type CuK\a
_diffrn_radiation_wavelength 1.54184
_diffrn_reflns_av_R_equivalents 0.0805
_diffrn_reflns_av_sigmaI/netI 0.0386
_diffrn_reflns_limit_h_max 14
_diffrn_reflns_limit_h_min -17
_diffrn_reflns_limit_k_max 38
_diffrn_reflns_limit_k_min -38
_diffrn_reflns_limit_l_max 34
_diffrn_reflns_limit_l_min -34
_diffrn_reflns_number 53715
_diffrn_reflns_theta_full 73.95
_diffrn_reflns_theta_max 73.95
_diffrn_reflns_theta_min 3.16
_diffrn_standards_decay_% 0
_diffrn_standards_interval_count 0
_diffrn_standards_interval_time 0
_diffrn_standards_number 0
_exptl_absorpt_coefficient_mu 5.395
_exptl_absorpt_correction_T_max 0.778
_exptl_absorpt_correction_T_min 0.185
_exptl_absorpt_correction_type gaussian
_exptl_absorpt_process_details 'CrysAlis PRO'
_exptl_crystal_colour colorless
_exptl_crystal_density_diffrn 1.730
_exptl_crystal_density_method 'not measured'
_exptl_crystal_description prism
_exptl_crystal_F_000 6304
_exptl_crystal_size_max 0.45
_exptl_crystal_size_mid 0.30
_exptl_crystal_size_min 0.05
_refine_diff_density_max 2.565
_refine_diff_density_min -2.586
_refine_diff_density_rms 0.298
_refine_ls_abs_structure_details '5449 Friedel pairs'
_refine_ls_abs_structure_Flack 0.04(7)
_refine_ls_extinction_method none
_refine_ls_goodness_of_fit_ref 1.137
_refine_ls_hydrogen_treatment mixed
_refine_ls_matrix_type full
_refine_ls_number_parameters 670
_refine_ls_number_reflns 12287
_refine_ls_number_restraints 599
_refine_ls_restrained_S_all 1.137
_refine_ls_R_factor_all 0.1382
_refine_ls_R_factor_gt 0.1373
_refine_ls_shift/su_max 0.001
_refine_ls_shift/su_mean 0.001
_refine_ls_structure_factor_coef Fsqd
_refine_ls_weighting_details 'calc w=1/[\s^2^(Fo^2^)+(0.0296P)^2^+727.7375P] where P=(Fo^2^+2Fc^2^)/3'
_refine_ls_weighting_scheme calc
_refine_ls_wR_factor_gt 0.3158
_refine_ls_wR_factor_ref 0.3162
_reflns_number_gt 12145
_reflns_number_total 12287
_reflns_threshold_expression >2sigma(I)
_cod_data_source_file c5ce02314a2.cif
_cod_data_source_block 2
_cod_depositor_comments 'Adding full bibliography for 7224103--7224111.cif.'
_cod_database_code 7224104

loop_
_symmetry_equiv_pos_as_xyz
'x, y, z'
'-x, -y, z+1/2'
'-x, y, -z+1/2'
'x, -y, -z'
'x+1/2, y+1/2, z'
'-x+1/2, -y+1/2, z+1/2'
'-x+1/2, y+1/2, -z+1/2'
'x+1/2, -y+1/2, -z'

loop_
_atom_site_label
_atom_site_type_symbol
_atom_site_fract_x
_atom_site_fract_y
_atom_site_fract_z
_atom_site_U_iso_or_equiv
_atom_site_adp_type
_atom_site_occupancy
_atom_site_symmetry_multiplicity
_atom_site_calc_flag
_atom_site_refinement_flags
_atom_site_disorder_assembly
_atom_site_disorder_group
Br1 Br 0.0665(4) 0.87100(12) 0.64848(12) 0.1060(17) Uani 1 1 d D . .
Br2 Br 0.4243(4) 0.62071(14) 0.66838(18) 0.1191(18) Uani 1 1 d D . .
Br3 Br 0.0279(3) 0.63231(12) 1.09010(13) 0.1037(16) Uani 1 1 d D . .
Br4 Br 0.3929(3) 0.88095(15) 1.08861(15) 0.1137(18) Uani 1 1 d D . .
Zn1 Zn 0.32902(14) 0.75073(8) 0.87676(9) 0.0275(5) Uani 1 1 d U . .
Zn2 Zn 0.11901(14) 0.75091(8) 0.87213(8) 0.0259(5) Uani 1 1 d U . .
Zn3 Zn -0.0115(2) 0.48992(7) 0.80238(8) 0.0388(7) Uani 1 1 d . . .
Zn4 Zn 0.45409(17) 0.50057(6) 0.94696(7) 0.0230(5) Uani 1 1 d . . .
O1 O 0.1426(8) 0.7838(4) 0.8120(5) 0.036(3) Uani 1 1 d DU . .
O2 O 0.2926(9) 0.8016(4) 0.8312(5) 0.041(3) Uani 1 1 d DU . .
O3 O 0.4166(11) 0.9390(4) 0.7778(4) 0.044(3) Uani 1 1 d DU . .
O4 O 0.3917(12) 0.9547(5) 0.7009(5) 0.053(4) Uani 1 1 d DU . .
O5 O 0.3122(9) 0.7132(4) 0.8168(5) 0.041(3) Uani 1 1 d DU . .
O6 O 0.1615(8) 0.6968(4) 0.8335(4) 0.034(3) Uani 1 1 d DU . .
O7 O 0.0678(10) 0.5436(4) 0.7886(4) 0.040(3) Uani 1 1 d DU . .
O8 O 0.1192(11) 0.5266(4) 0.7161(4) 0.043(3) Uani 1 1 d DU . .
O9 O 0.1398(10) 0.7175(5) 0.9311(5) 0.046(4) Uani 1 1 d DU . .
O10 O 0.2908(9) 0.6988(5) 0.9165(5) 0.050(4) Uani 1 1 d DU . .
O11 O 0.3707(10) 0.5518(4) 0.9697(4) 0.043(3) Uani 1 1 d DU . .
O12 O 0.3402(10) 0.5363(4) 1.0459(4) 0.037(3) Uani 1 1 d DU . .
O13 O 0.3030(9) 0.7892(4) 0.9306(5) 0.039(3) Uani 1 1 d DU . .
O14 O 0.1539(8) 0.8049(4) 0.9101(4) 0.032(3) Uani 1 1 d DU . .
O15 O 0.0396(9) 0.9480(4) 0.9635(4) 0.032(3) Uani 1 1 d DU . .
O16 O 0.0711(10) 0.9636(4) 1.0406(4) 0.037(3) Uani 1 1 d DU . .
C1 C 0.2168(8) 0.8050(3) 0.8073(3) 0.028(4) Uani 1 1 d DU . .
C2 C 0.2218(8) 0.8390(3) 0.7697(3) 0.051(5) Uani 1 1 d GDU . .
C3 C 0.2928(6) 0.8699(4) 0.7710(3) 0.048(5) Uani 1 1 d GDU . .
H3 H 0.3383 0.8697 0.7957 0.058 Uiso 1 1 calc R . .
C4 C 0.2965(6) 0.9012(3) 0.7359(4) 0.049(6) Uani 1 1 d GDU . .
C5 C 0.2292(8) 0.9016(3) 0.6994(3) 0.046(5) Uani 1 1 d GU . .
H5 H 0.2317 0.9227 0.6756 0.056 Uiso 1 1 calc R . .
C6 C 0.1583(6) 0.8706(4) 0.6981(3) 0.051(5) Uani 1 1 d GDU . .
C7 C 0.1546(6) 0.8393(3) 0.7332(4) 0.056(6) Uani 1 1 d GDU . .
H7 H 0.1066 0.8184 0.7323 0.067 Uiso 1 1 calc R . .
C8 C 0.3747(7) 0.9343(3) 0.7386(4) 0.045(5) Uani 1 1 d DU . .
C9 C 0.2393(7) 0.6909(3) 0.8128(3) 0.027(4) Uani 1 1 d DU . .
C10 C 0.2431(6) 0.6534(3) 0.7801(3) 0.025(3) Uani 1 1 d GDU . .
C11 C 0.1799(5) 0.6193(3) 0.7816(3) 0.041(5) Uani 1 1 d GDU . .
H11 H 0.1306 0.6188 0.8044 0.050 Uiso 1 1 calc R . .
C12 C 0.1895(6) 0.5857(3) 0.7495(3) 0.033(4) Uani 1 1 d GDU . .
C13 C 0.2624(8) 0.5863(3) 0.7159(3) 0.043(5) Uani 1 1 d GDU . .
H13 H 0.2690 0.5636 0.6942 0.052 Uiso 1 1 calc R . .
C14 C 0.3256(5) 0.6204(4) 0.7144(3) 0.065(7) Uani 1 1 d GDU . .
C15 C 0.3160(5) 0.6540(3) 0.7465(3) 0.044(5) Uani 1 1 d GDU . .
H15 H 0.3587 0.6771 0.7454 0.053 Uiso 1 1 calc R . .
C16 C 0.1196(7) 0.5495(3) 0.7526(4) 0.047(5) Uani 1 1 d DU . .
C17 C 0.2125(8) 0.6951(3) 0.9379(3) 0.036(4) Uani 1 1 d DU . .
C18 C 0.2020(7) 0.6610(3) 0.9753(3) 0.042(5) Uani 1 1 d GDU . .
C19 C 0.2666(5) 0.6274(3) 0.9745(3) 0.030(4) Uani 1 1 d GDU . .
H19 H 0.3147 0.6266 0.9511 0.036 Uiso 1 1 calc R . .
C20 C 0.2603(6) 0.5951(3) 1.0083(3) 0.046(5) Uani 1 1 d GDU . .
C21 C 0.1893(7) 0.5963(3) 1.0429(3) 0.053(6) Uani 1 1 d GDU . .
H21 H 0.1850 0.5744 1.0657 0.064 Uiso 1 1 calc R . .
C22 C 0.1246(5) 0.6299(4) 1.0437(3) 0.044(5) Uani 1 1 d GDU . .
C23 C 0.1309(5) 0.6623(3) 1.0100(4) 0.056(6) Uani 1 1 d GDU . .
H23 H 0.0872 0.6850 1.0105 0.068 Uiso 1 1 calc R . .
C24 C 0.3288(7) 0.5581(3) 1.0086(4) 0.036(4) Uani 1 1 d DU . .
C25 C 0.2280(8) 0.8109(3) 0.9347(3) 0.039(4) Uani 1 1 d DU . .
C26 C 0.2288(7) 0.8457(2) 0.9715(3) 0.038(4) Uani 1 1 d GDU . .
C27 C 0.1589(5) 0.8771(3) 0.9703(2) 0.029(4) Uani 1 1 d GDU . .
H27 H 0.1116 0.8764 0.9465 0.035 Uiso 1 1 calc R . .
C28 C 0.1589(6) 0.9095(3) 1.0042(3) 0.036(4) Uani 1 1 d GDU . .
C29 C 0.2289(8) 0.9105(3) 1.0394(2) 0.046(5) Uani 1 1 d GDU . .
H29 H 0.2289 0.9324 1.0623 0.056 Uiso 1 1 calc R . .
C30 C 0.2988(6) 0.8790(4) 1.0406(3) 0.060(7) Uani 1 1 d GDU . .
C31 C 0.2988(5) 0.8466(3) 1.0067(4) 0.049(6) Uani 1 1 d GDU . .
H31 H 0.3460 0.8254 1.0076 0.059 Uiso 1 1 calc R . .
C32 C 0.0829(7) 0.9434(3) 1.0025(4) 0.030(4) Uani 1 1 d DU . .
N1 N 0.4755(6) 0.7510(3) 0.8755(4) 0.036(3) Uani 1 1 d GDU C .
C33 C 0.5242(7) 0.7639(4) 0.8347(4) 0.063(7) Uani 1 1 d GDU . .
H33 H 0.4901 0.7733 0.8078 0.075 Uiso 0.50 1 calc PR A 1
C34 C 0.6233(7) 0.7628(4) 0.8337(3) 0.059(6) Uani 1 1 d GDU D .
H34 H 0.6562 0.7715 0.8061 0.071 Uiso 1 1 calc R . .
C35 C 0.6737(6) 0.7488(2) 0.8735(3) 0.048(5) Uani 1 1 d GDU . .
C36 C 0.6250(7) 0.7360(4) 0.9143(3) 0.054(6) Uani 1 1 d GDU C .
H36 H 0.6591 0.7266 0.9412 0.064 Uiso 1 1 calc R . .
C37 C 0.5259(7) 0.7371(4) 0.9153(4) 0.066(7) Uani 1 1 d GDU . .
H37' H 0.4930 0.7284 0.9429 0.079 Uiso 0.50 1 calc PR B 2
C38 C 0.4742(14) 0.7232(8) 0.9595(6) 0.091(15) Uani 0.50 1 d PDU C 1
H38A H 0.5198 0.7178 0.9848 0.136 Uiso 0.50 1 calc PR C 1
H38B H 0.4387 0.6973 0.9528 0.136 Uiso 0.50 1 calc PR C 1
H38C H 0.4304 0.7455 0.9694 0.136 Uiso 0.50 1 calc PR C 1
C38' C 0.4707(13) 0.7790(8) 0.7916(6) 0.091(15) Uani 0.50 1 d PDU D 2
H38D H 0.4654 0.7558 0.7688 0.136 Uiso 0.50 1 calc PR D 2
H38E H 0.5046 0.8026 0.7771 0.136 Uiso 0.50 1 calc PR D 2
H38F H 0.4074 0.7882 0.8010 0.136 Uiso 0.50 1 calc PR D 2
N2 N 0.9770(6) 0.7458(4) 0.8722(5) 0.063(5) Uani 1 1 d GDU . .
C39 C 0.9284(8) 0.7598(4) 0.9126(4) 0.059(6) Uani 1 1 d GDU . .
H39 H 0.9626 0.7686 0.9397 0.070 Uiso 0.50 1 calc PR E 1
C40 C 0.8293(8) 0.7607(4) 0.9128(3) 0.060(6) Uani 1 1 d GDU D .
H40 H 0.7964 0.7702 0.9401 0.072 Uiso 1 1 calc R . .
C41 C 0.7788(6) 0.7476(2) 0.8727(3) 0.042(4) Uani 1 1 d GDU D .
C42 C 0.8273(8) 0.7337(4) 0.8323(3) 0.047(5) Uani 1 1 d GDU . .
H42 H 0.7932 0.7248 0.8052 0.056 Uiso 1 1 calc R D .
C43 C 0.9264(8) 0.7328(4) 0.8321(4) 0.059(6) Uani 1 1 d GDU . .
H43' H 0.9593 0.7233 0.8048 0.071 Uiso 0.50 1 calc PR F 2
C44 C 0.9784(14) 0.7177(7) 0.7885(6) 0.090(14) Uani 0.50 1 d PDU . 1
H44A H 0.9508 0.7309 0.7604 0.134 Uiso 0.50 1 calc PR . 1
H44B H 0.9730 0.6869 0.7860 0.134 Uiso 0.50 1 calc PR . 1
H44C H 1.0452 0.7256 0.7909 0.134 Uiso 0.50 1 calc PR . 1
C44' C 0.9824(14) 0.7740(8) 0.9560(6) 0.090(14) Uani 0.50 1 d PDU G 2
H44D H 0.9651 0.7562 0.9829 0.134 Uiso 0.50 1 calc PR G 2
H44E H 0.9669 0.8035 0.9630 0.134 Uiso 0.50 1 calc PR G 2
H44F H 1.0504 0.7715 0.9500 0.134 Uiso 0.50 1 calc PR G 2
N3 N -0.0206(6) 0.4917(3) 0.87445(15) 0.030(3) Uani 1 1 d GDU . .
C45 C 0.0598(6) 0.5071(4) 0.89783(18) 0.050(5) Uani 1 1 d GDU . .
H45 H 0.1138 0.5153 0.8801 0.060 Uiso 1 1 calc R . .
C46 C 0.0604(6) 0.5104(3) 0.94734(18) 0.045(5) Uani 1 1 d GDU . .
H46 H 0.1147 0.5208 0.9631 0.055 Uiso 1 1 calc R . .
C47 C -0.0194(6) 0.49828(13) 0.97348(15) 0.031(4) Uani 1 1 d GDU . .
C48 C -0.0998(6) 0.4829(3) 0.95011(19) 0.047(5) Uani 1 1 d GDU . .
H48 H -0.1538 0.4747 0.9678 0.057 Uiso 1 1 calc R . .
C49 C -0.1004(6) 0.4796(3) 0.90060(19) 0.043(5) Uani 1 1 d GDU . .
C50 C -0.1869(10) 0.4629(6) 0.8751(5) 0.085(10) Uani 1 1 d DU . .
H50A H -0.2359 0.4848 0.8747 0.128 Uiso 1 1 calc R . .
H50B H -0.2107 0.4379 0.8916 0.128 Uiso 1 1 calc R . .
H50C H -0.1701 0.4554 0.8426 0.128 Uiso 1 1 calc R . .
N4 N 0.4603(7) 0.4991(3) 0.87457(16) 0.034(3) Uani 1 1 d GDU . .
C51 C 0.5471(7) 0.4847(4) 0.85679(19) 0.048(5) Uani 1 1 d GDU . .
H51 H 0.5950 0.4755 0.8779 0.058 Uiso 1 1 calc R . .
C52 C 0.5631(5) 0.4839(4) 0.8078(2) 0.057(6) Uani 1 1 d GDU . .
H52 H 0.6217 0.4741 0.7958 0.068 Uiso 1 1 calc R . .
C53 C 0.4922(3) 0.4975(4) 0.77658(15) 0.030(4) Uani 1 1 d GDU . .
C54 C 0.4055(4) 0.5119(4) 0.7944(2) 0.055(6) Uani 1 1 d GDU . .
H54 H 0.3576 0.5211 0.7732 0.066 Uiso 1 1 calc R . .
C55 C 0.3895(6) 0.5127(3) 0.8434(2) 0.054(6) Uani 1 1 d GDU . .
C56 C 0.2962(9) 0.5282(6) 0.8626(5) 0.055(6) Uani 1 1 d DU . .
H56A H 0.2569 0.5384 0.8364 0.082 Uiso 1 1 calc R . .
H56B H 0.3074 0.5512 0.8850 0.082 Uiso 1 1 calc R . .
H56C H 0.2639 0.5049 0.8787 0.082 Uiso 1 1 calc R . .

loop_
_atom_site_aniso_label
_atom_site_aniso_U_11
_atom_site_aniso_U_22
_atom_site_aniso_U_33
_atom_site_aniso_U_23
_atom_site_aniso_U_13
_atom_site_aniso_U_12
Br1 0.169(5) 0.080(2) 0.069(2) 0.0269(17) -0.044(2) -0.048(3)
Br2 0.124(4) 0.094(3) 0.139(4) -0.060(3) 0.076(3) -0.038(3)
Br3 0.145(4) 0.085(2) 0.081(2) 0.0262(18) 0.063(2) 0.048(2)
Br4 0.122(3) 0.125(3) 0.095(2) -0.038(2) -0.085(3) 0.046(3)
Zn1 0.0059(8) 0.0339(10) 0.0429(11) -0.0102(10) -0.0032(8) 0.0022(9)
Zn2 0.0087(8) 0.0305(10) 0.0384(11) 0.0068(9) 0.0018(8) 0.0013(9)
Zn3 0.081(2) 0.0217(11) 0.0132(10) 0.0008(8) -0.0056(12) 0.0026(12)
Zn4 0.0377(13) 0.0163(9) 0.0151(9) 0.0006(7) -0.0006(9) 0.0033(9)
O1 0.037(5) 0.034(5) 0.037(5) 0.000(4) 0.001(4) -0.004(4)
O2 0.042(5) 0.038(5) 0.045(5) -0.001(4) 0.004(4) -0.006(4)
O3 0.053(5) 0.040(5) 0.040(5) 0.003(4) 0.011(4) -0.003(4)
O4 0.059(6) 0.048(5) 0.052(5) 0.001(4) 0.000(4) -0.007(4)
O5 0.040(5) 0.040(5) 0.044(5) -0.001(4) 0.007(4) -0.005(4)
O6 0.033(5) 0.033(4) 0.036(4) -0.004(4) -0.005(4) -0.005(4)
O7 0.047(5) 0.039(5) 0.034(5) -0.006(4) -0.007(4) 0.002(4)
O8 0.048(5) 0.037(5) 0.044(5) -0.007(4) -0.005(4) -0.001(4)
O9 0.047(5) 0.046(5) 0.045(5) 0.008(4) 0.003(4) 0.012(4)
O10 0.050(6) 0.045(5) 0.055(5) 0.000(4) -0.007(4) 0.004(4)
O11 0.048(5) 0.038(5) 0.042(5) 0.002(4) -0.004(4) 0.010(4)
O12 0.044(5) 0.034(5) 0.033(4) 0.004(4) -0.011(4) 0.004(4)
O13 0.038(5) 0.042(5) 0.038(5) -0.006(4) -0.009(4) 0.007(4)
O14 0.030(5) 0.030(4) 0.037(4) -0.001(4) 0.000(4) 0.008(4)
O15 0.034(5) 0.029(4) 0.033(4) 0.000(4) 0.001(4) 0.005(4)
O16 0.041(5) 0.038(5) 0.032(4) -0.004(4) 0.003(4) 0.007(4)
C1 0.030(5) 0.027(5) 0.027(5) 0.002(4) -0.004(4) -0.001(4)
C2 0.054(7) 0.048(7) 0.051(7) -0.001(5) 0.002(5) -0.001(5)
C3 0.051(7) 0.046(7) 0.048(7) -0.002(5) 0.001(5) -0.004(5)
C4 0.051(7) 0.048(7) 0.049(7) -0.002(5) 0.001(5) -0.003(5)
C5 0.053(6) 0.044(6) 0.042(6) 0.001(4) 0.000(5) -0.007(5)
C6 0.055(7) 0.050(7) 0.047(6) -0.001(5) -0.005(5) -0.003(5)
C7 0.060(8) 0.053(7) 0.054(7) 0.004(5) -0.003(5) -0.003(5)
C8 0.048(7) 0.041(6) 0.045(6) -0.003(4) 0.003(5) 0.000(5)
C9 0.025(5) 0.027(5) 0.030(5) -0.004(4) -0.006(4) 0.001(4)
C10 0.025(5) 0.027(5) 0.023(5) -0.003(4) -0.002(4) 0.001(4)
C11 0.045(6) 0.036(6) 0.043(6) -0.001(4) -0.001(5) -0.002(5)
C12 0.037(6) 0.030(5) 0.033(5) -0.001(4) -0.005(4) 0.001(4)
C13 0.045(6) 0.042(6) 0.042(6) -0.001(4) -0.001(5) 0.000(5)
C14 0.066(8) 0.062(8) 0.067(8) -0.003(5) 0.000(5) -0.001(5)
C15 0.045(6) 0.045(6) 0.043(6) -0.004(5) -0.006(5) -0.002(5)
C16 0.050(7) 0.042(6) 0.048(6) -0.002(5) -0.005(5) -0.004(5)
C17 0.039(6) 0.034(6) 0.036(6) 0.000(4) 0.003(4) 0.005(4)
C18 0.044(6) 0.040(6) 0.042(6) -0.002(4) 0.004(4) 0.003(4)
C19 0.028(5) 0.029(5) 0.033(5) -0.002(4) -0.002(4) 0.007(4)
C20 0.049(7) 0.043(6) 0.046(7) -0.006(5) 0.000(5) 0.004(5)
C21 0.056(7) 0.050(7) 0.054(7) 0.000(5) -0.001(5) 0.003(5)
C22 0.048(6) 0.045(6) 0.038(6) 0.003(4) 0.009(4) 0.001(5)
C23 0.058(7) 0.054(7) 0.057(7) -0.001(5) 0.003(5) 0.006(5)
C24 0.038(6) 0.034(6) 0.036(6) 0.002(4) -0.001(4) 0.000(4)
C25 0.044(6) 0.035(6) 0.038(6) -0.001(4) -0.002(5) 0.001(5)
C26 0.038(6) 0.037(6) 0.038(6) -0.002(4) -0.002(4) 0.003(5)
C27 0.033(5) 0.025(5) 0.029(5) -0.001(4) 0.004(4) 0.002(4)
C28 0.040(6) 0.033(6) 0.035(6) 0.003(4) -0.001(4) 0.004(4)
C29 0.050(6) 0.046(6) 0.043(6) -0.007(4) -0.005(5) 0.001(5)
C30 0.062(8) 0.058(8) 0.061(8) -0.003(5) -0.003(5) 0.003(5)
C31 0.051(7) 0.047(7) 0.049(7) 0.000(5) -0.007(5) 0.007(5)
C32 0.034(5) 0.026(5) 0.030(5) -0.002(4) 0.004(4) 0.001(4)
N1 0.024(5) 0.037(5) 0.047(5) -0.006(4) 0.005(4) 0.000(4)
C33 0.059(8) 0.067(8) 0.063(8) -0.001(5) -0.009(5) -0.002(5)
C34 0.053(8) 0.065(8) 0.060(8) 0.002(5) -0.003(5) -0.002(5)
C35 0.044(6) 0.051(6) 0.050(6) 0.003(5) -0.001(5) -0.005(5)
C36 0.050(7) 0.056(7) 0.054(7) 0.005(5) -0.001(5) 0.003(5)
C37 0.063(8) 0.068(8) 0.066(8) 0.000(5) 0.002(5) 0.001(5)
C38 0.090(15) 0.092(15) 0.091(15) 0.001(4) 0.000(4) 0.000(4)
C38' 0.090(15) 0.092(15) 0.091(15) 0.001(4) 0.000(4) 0.000(4)
N2 0.062(7) 0.062(7) 0.064(7) 0.004(5) 0.004(5) -0.001(5)
C39 0.056(7) 0.060(8) 0.059(7) -0.004(5) 0.000(5) 0.001(5)
C40 0.057(8) 0.062(8) 0.062(8) -0.005(5) 0.001(5) 0.000(5)
C41 0.037(5) 0.042(6) 0.047(6) -0.004(5) 0.001(4) -0.005(5)
C42 0.042(6) 0.051(7) 0.048(6) -0.007(5) 0.004(5) 0.000(5)
C43 0.056(8) 0.062(7) 0.060(7) 0.000(5) 0.002(5) -0.003(5)
C44 0.090(14) 0.090(14) 0.089(14) 0.000(4) 0.000(4) 0.000(4)
C44' 0.090(14) 0.090(14) 0.089(14) 0.000(4) 0.000(4) 0.000(4)
N3 0.030(5) 0.037(5) 0.024(5) 0.003(4) -0.001(4) 0.008(4)
C45 0.051(7) 0.051(7) 0.047(6) -0.006(5) -0.006(5) 0.000(5)
C46 0.044(6) 0.051(6) 0.042(6) -0.001(5) 0.003(5) 0.007(5)
C47 0.032(5) 0.038(5) 0.024(5) 0.000(4) -0.003(4) -0.001(4)
C48 0.049(7) 0.050(6) 0.044(6) 0.000(5) -0.001(5) -0.001(5)
C49 0.044(6) 0.047(6) 0.038(6) 0.000(4) -0.002(4) 0.001(5)
C50 0.085(10) 0.087(10) 0.085(10) -0.001(5) 0.000(5) -0.003(5)
N4 0.039(5) 0.034(5) 0.028(5) -0.001(4) -0.003(4) 0.001(4)
C51 0.048(7) 0.049(6) 0.049(6) 0.001(5) -0.003(5) 0.003(5)
C52 0.054(7) 0.061(7) 0.054(7) 0.000(5) 0.004(5) 0.002(5)
C53 0.026(5) 0.039(5) 0.026(5) -0.002(4) -0.006(4) 0.001(4)
C54 0.054(7) 0.058(7) 0.052(7) -0.004(5) 0.000(5) -0.001(5)
C55 0.055(7) 0.054(7) 0.051(7) -0.001(5) -0.002(5) -0.003(5)
C56 0.054(7) 0.060(7) 0.051(7) -0.003(5) 0.000(5) 0.003(5)

loop_
_atom_type_symbol
_atom_type_description
_atom_type_scat_dispersion_real
_atom_type_scat_dispersion_imag
_atom_type_scat_source
C C 0.0181 0.0091 'International Tables Vol C Tables 4.2.6.8 and 6.1.1.4'
H H 0.0000 0.0000 'International Tables Vol C Tables 4.2.6.8 and 6.1.1.4'
N N 0.0311 0.0180 'International Tables Vol C Tables 4.2.6.8 and 6.1.1.4'
O O 0.0492 0.0322 'International Tables Vol C Tables 4.2.6.8 and 6.1.1.4'
Zn Zn -1.5491 0.6778 'International Tables Vol C Tables 4.2.6.8 and 6.1.1.4'
Br Br -0.6763 1.2805 'International Tables Vol C Tables 4.2.6.8 and 6.1.1.4'

loop_
_geom_angle_atom_site_label_1
_geom_angle_atom_site_label_2
_geom_angle_atom_site_label_3
_geom_angle
_geom_angle_site_symmetry_1
_geom_angle_site_symmetry_3
O13 Zn1 O10 91.3(6) . .
O13 Zn1 N1 101.3(5) . .
O10 Zn1 N1 106.0(5) . .
O13 Zn1 O5 162.3(5) . .
O10 Zn1 O5 87.6(6) . .
N1 Zn1 O5 95.9(5) . .
O13 Zn1 O2 87.4(5) . .
O10 Zn1 O2 150.5(6) . .
N1 Zn1 O2 103.2(5) . .
O5 Zn1 O2 84.9(5) . .
O13 Zn1 Zn2 81.2(4) . .
O10 Zn1 Zn2 76.3(4) . .
N1 Zn1 Zn2 176.5(4) . .
O5 Zn1 Zn2 81.4(4) . .
O2 Zn1 Zn2 74.3(4) . .
O9 Zn2 N2 95.9(6) . 1_455
O9 Zn2 O1 162.0(6) . .
N2 Zn2 O1 101.9(5) 1_455 .
O9 Zn2 O14 88.3(6) . .
N2 Zn2 O14 107.6(5) 1_455 .
O1 Zn2 O14 88.4(5) . .
O9 Zn2 O6 87.7(5) . .
N2 Zn2 O6 102.7(5) 1_455 .
O1 Zn2 O6 86.3(5) . .
O14 Zn2 O6 149.7(5) . .
O9 Zn2 Zn1 79.3(4) . .
N2 Zn2 Zn1 174.6(4) 1_455 .
O1 Zn2 Zn1 82.7(4) . .
O14 Zn2 Zn1 75.0(3) . .
O6 Zn2 Zn1 74.8(3) . .
O8 Zn3 O3 89.4(6) 3_556 5_445
O8 Zn3 O4 161.7(6) 3_556 7_546
O3 Zn3 O4 88.2(6) 5_445 7_546
O8 Zn3 N3 101.4(5) 3_556 .
O3 Zn3 N3 109.4(5) 5_445 .
O4 Zn3 N3 96.5(5) 7_546 .
O8 Zn3 O7 83.5(5) 3_556 .
O3 Zn3 O7 149.1(5) 5_445 .
O4 Zn3 O7 89.4(6) 7_546 .
N3 Zn3 O7 101.5(5) . .
O8 Zn3 Zn3 79.8(4) 3_556 3_556
O3 Zn3 Zn3 73.4(4) 5_445 3_556
O4 Zn3 Zn3 82.1(4) 7_546 3_556
N3 Zn3 Zn3 176.9(3) . 3_556
O7 Zn3 Zn3 75.8(3) . 3_556
O12 Zn4 O16 164.2(5) 4_567 8_567
O12 Zn4 N4 97.0(4) 4_567 .
O16 Zn4 N4 98.6(4) 8_567 .
O12 Zn4 O11 88.1(5) 4_567 .
O16 Zn4 O11 88.5(6) 8_567 .
N4 Zn4 O11 110.3(5) . .
O12 Zn4 O15 88.8(5) 4_567 5_545
O16 Zn4 O15 86.2(5) 8_567 5_545
N4 Zn4 O15 100.3(4) . 5_545
O11 Zn4 O15 149.4(5) . 5_545
O12 Zn4 Zn4 83.8(3) 4_567 4_567
O16 Zn4 Zn4 80.4(3) 8_567 4_567
N4 Zn4 Zn4 176.8(3) . 4_567
O11 Zn4 Zn4 72.8(3) . 4_567
O15 Zn4 Zn4 76.6(3) 5_545 4_567
C1 O1 Zn2 120.3(10) . .
C1 O2 Zn1 126.3(10) . .
C8 O3 Zn3 129.0(10) . 5
C8 O4 Zn3 118.4(11) . 7_556
C9 O5 Zn1 119.3(10) . .
C9 O6 Zn2 127.2(9) . .
C16 O7 Zn3 125.7(10) . .
C16 O8 Zn3 123.6(11) . 3_556
C17 O9 Zn2 122.9(11) . .
C17 O10 Zn1 124.2(11) . .
C24 O11 Zn4 130.4(10) . .
C24 O12 Zn4 120.2(10) . 4_567
C25 O13 Zn1 123.9(10) . .
C25 O14 Zn2 126.9(9) . .
C32 O15 Zn4 124.0(9) . 5_455
C32 O16 Zn4 122.5(10) . 8_467
O1 C1 O2 127.1(12) . .
O1 C1 C2 119.7(11) . .
O2 C1 C2 113.2(11) . .
C3 C2 C7 120.0 . .
C3 C2 C1 120.7(10) . .
C7 C2 C1 119.3(10) . .
C4 C3 C2 120.0 . .
C4 C3 H3 120.0 . .
C2 C3 H3 120.0 . .
C5 C4 C3 120.0 . .
C5 C4 C8 121.6(10) . .
C3 C4 C8 118.4(10) . .
C4 C5 C6 120.0 . .
C4 C5 H5 120.0 . .
C6 C5 H5 120.0 . .
C7 C6 C5 120.0 . .
C7 C6 Br1 119.9(8) . .
C5 C6 Br1 120.1(8) . .
C6 C7 C2 120.0 . .
C6 C7 H7 120.0 . .
C2 C7 H7 120.0 . .
O3 C8 O4 125.8(14) . .
O3 C8 C4 117.8(12) . .
O4 C8 C4 116.4(12) . .
O5 C9 O6 126.4(12) . .
O5 C9 C10 118.1(11) . .
O6 C9 C10 115.5(10) . .
C11 C10 C15 120.0 . .
C11 C10 C9 124.5(8) . .
C15 C10 C9 115.5(8) . .
C10 C11 C12 120.0 . .
C10 C11 H11 120.0 . .
C12 C11 H11 120.0 . .
C13 C12 C11 120.0 . .
C13 C12 C16 121.9(9) . .
C11 C12 C16 118.1(9) . .
C12 C13 C14 120.0 . .
C12 C13 H13 120.0 . .
C14 C13 H13 120.0 . .
C15 C14 C13 120.0 . .
C15 C14 Br2 120.6(7) . .
C13 C14 Br2 119.4(7) . .
C14 C15 C10 120.0 . .
C14 C15 H15 120.0 . .
C10 C15 H15 120.0 . .
O8 C16 O7 124.8(13) . .
O8 C16 C12 112.9(11) . .
O7 C16 C12 122.2(12) . .
O9 C17 O10 126.1(13) . .
O9 C17 C18 115.0(11) . .
O10 C17 C18 118.9(12) . .
C19 C18 C23 120.0 . .
C19 C18 C17 117.5(9) . .
C23 C18 C17 122.5(9) . .
C18 C19 C20 120.0 . .
C18 C19 H19 120.0 . .
C20 C19 H19 120.0 . .
C19 C20 C21 120.0 . .
C19 C20 C24 121.7(9) . .
C21 C20 C24 118.3(9) . .
C22 C21 C20 120.0 . .
C22 C21 H21 120.0 . .
C20 C21 H21 120.0 . .
C23 C22 C21 120.0 . .
C23 C22 Br3 119.1(8) . .
C21 C22 Br3 120.9(8) . .
C22 C23 C18 120.0 . .
C22 C23 H23 120.0 . .
C18 C23 H23 120.0 . .
O11 C24 O12 125.3(13) . .
O11 C24 C20 114.5(11) . .
O12 C24 C20 120.3(11) . .
O13 C25 O14 124.0(12) . .
O13 C25 C26 116.7(11) . .
O14 C25 C26 119.3(11) . .
C27 C26 C31 120.0 . .
C27 C26 C25 119.5(9) . .
C31 C26 C25 120.5(9) . .
C26 C27 C28 120.0 . .
C26 C27 H27 120.0 . .
C28 C27 H27 120.0 . .
C29 C28 C27 120.0 . .
C29 C28 C32 120.3(8) . .
C27 C28 C32 119.7(8) . .
C30 C29 C28 120.0 . .
C30 C29 H29 120.0 . .
C28 C29 H29 120.0 . .
C29 C30 C31 120.0 . .
C29 C30 Br4 119.3(8) . .
C31 C30 Br4 120.7(8) . .
C30 C31 C26 120.0 . .
C30 C31 H31 120.0 . .
C26 C31 H31 120.0 . .
O16 C32 O15 128.2(12) . .
O16 C32 C28 115.2(10) . .
O15 C32 C28 116.6(10) . .
C33 N1 C37 120.0 . .
C33 N1 Zn1 120.4(6) . .
C37 N1 Zn1 119.6(6) . .
C34 C33 N1 120.0 . .
C34 C33 C38' 119.5(6) . .
N1 C33 C38' 120.5(6) . .
C34 C33 H33 120.0 . .
N1 C33 H33 120.0 . .
C33 C34 C35 120.0 . .
C33 C34 H34 120.0 . .
C35 C34 H34 120.0 . .
C36 C35 C34 120.0 . .
C36 C35 C41 119.8(3) . .
C34 C35 C41 120.2(3) . .
C35 C36 C37 120.0 . .
C35 C36 H36 120.0 . .
C37 C36 H36 120.0 . .
C36 C37 N1 120.0 . .
C36 C37 C38 119.6(6) . .
N1 C37 C38 120.4(6) . .
C36 C37 H37' 120.0 . .
N1 C37 H37' 120.0 . .
C37 C38 H38A 109.5 . .
C37 C38 H38B 109.5 . .
H38A C38 H38B 109.5 . .
C37 C38 H38C 109.5 . .
H38A C38 H38C 109.5 . .
H38B C38 H38C 109.5 . .
C33 C38' H38D 109.5 . .
C33 C38' H38E 109.5 . .
H38D C38' H38E 109.5 . .
C33 C38' H38F 109.5 . .
H38D C38' H38F 109.5 . .
H38E C38' H38F 109.5 . .
C39 N2 C43 120.0 . .
C39 N2 Zn2 117.7(6) . 1_655
C43 N2 Zn2 122.0(6) . 1_655
N2 C39 C40 120.0 . .
N2 C39 C44' 120.3(6) . .
C40 C39 C44' 119.7(6) . .
N2 C39 H39 120.0 . .
C40 C39 H39 120.0 . .
C39 C40 C41 120.0 . .
C39 C40 H40 120.0 . .
C41 C40 H40 120.0 . .
C40 C41 C42 120.0 . .
C40 C41 C35 119.3(3) . .
C42 C41 C35 120.7(3) . .
C43 C42 C41 120.0 . .
C43 C42 H42 120.0 . .
C41 C42 H42 120.0 . .
C42 C43 N2 120.0 . .
C42 C43 C44 119.8(6) . .
N2 C43 C44 120.2(6) . .
C42 C43 H43' 120.0 . .
N2 C43 H43' 120.0 . .
C43 C44 H44A 109.5 . .
C43 C44 H44B 109.5 . .
H44A C44 H44B 109.5 . .
C43 C44 H44C 109.5 . .
H44A C44 H44C 109.5 . .
H44B C44 H44C 109.5 . .
C39 C44' H44D 109.5 . .
C39 C44' H44E 109.5 . .
H44D C44' H44E 109.5 . .
C39 C44' H44F 109.5 . .
H44D C44' H44F 109.5 . .
H44E C44' H44F 109.5 . .
C45 N3 C49 120.0 . .
C45 N3 Zn3 115.4(4) . .
C49 N3 Zn3 124.6(4) . .
N3 C45 C46 120.0 . .
N3 C45 H45 120.0 . .
C46 C45 H45 120.0 . .
C47 C46 C45 120.0 . .
C47 C46 H46 120.0 . .
C45 C46 H46 120.0 . .
C46 C47 C48 120.0 . .
C46 C47 C47 120.36(9) . 4_567
C48 C47 C47 119.64(9) . 4_567
C49 C48 C47 120.0 . .
C49 C48 H48 120.0 . .
C47 C48 H48 120.0 . .
C48 C49 N3 120.0 . .
C48 C49 C50 120.3(5) . .
N3 C49 C50 119.7(5) . .
C49 C50 H50A 109.5 . .
C49 C50 H50B 109.5 . .
H50A C50 H50B 109.5 . .
C49 C50 H50C 109.5 . .
H50A C50 H50C 109.5 . .
H50B C50 H50C 109.5 . .
C51 N4 C55 120.0 . .
C51 N4 Zn4 113.8(5) . .
C55 N4 Zn4 126.2(5) . .
C52 C51 N4 120.0 . .
C52 C51 H51 120.0 . .
N4 C51 H51 120.0 . .
C51 C52 C53 120.0 . .
C51 C52 H52 120.0 . .
C53 C52 H52 120.0 . .
C54 C53 C52 120.0 . .
C54 C53 C53 118.7(5) . 3_656
C52 C53 C53 121.3(5) . 3_656
C55 C54 C53 120.0 . .
C55 C54 H54 120.0 . .
C53 C54 H54 120.0 . .
C54 C55 N4 120.0 . .
C54 C55 C56 120.1(5) . .
N4 C55 C56 119.9(5) . .
C55 C56 H56A 109.5 . .
C55 C56 H56B 109.5 . .
H56A C56 H56B 109.5 . .
C55 C56 H56C 109.5 . .
H56A C56 H56C 109.5 . .
H56B C56 H56C 109.5 . .

loop_
_geom_bond_atom_site_label_1
_geom_bond_atom_site_label_2
_geom_bond_distance
_geom_bond_site_symmetry_2
Br1 C6 1.893(7) .
Br2 C14 1.889(7) .
Br3 C22 1.878(7) .
Br4 C30 1.884(7) .
Zn1 O13 1.964(13) .
Zn1 O10 2.044(15) .
Zn1 N1 2.055(9) .
Zn1 O5 2.062(14) .
Zn1 O2 2.104(14) .
Zn1 Zn2 2.947(3) .
Zn2 O9 1.977(14) .
Zn2 N2 1.998(9) 1_455
Zn2 O1 2.000(13) .
Zn2 O14 2.057(12) .
Zn2 O6 2.100(12) .
Zn3 O8 1.967(15) 3_556
Zn3 O3 2.009(14) 5_445
Zn3 O4 2.013(16) 7_546
Zn3 N3 2.022(5) .
Zn3 O7 2.054(13) .
Zn3 Zn3 2.951(4) 3_556
Zn4 O12 1.982(14) 4_567
Zn4 O16 2.019(13) 8_567
Zn4 N4 2.029(5) .
Zn4 O11 2.086(13) .
Zn4 O15 2.091(12) 5_545
Zn4 Zn4 2.970(4) 4_567
O1 C1 1.243(9) .
O2 C1 1.261(9) .
O3 C8 1.252(9) .
O3 Zn3 2.009(14) 5
O4 C8 1.257(9) .
O4 Zn3 2.013(16) 7_556
O5 C9 1.243(9) .
O6 C9 1.249(9) .
O7 C16 1.257(9) .
O8 C16 1.248(9) .
O8 Zn3 1.967(15) 3_556
O9 C17 1.252(9) .
O10 C17 1.255(9) .
O11 C24 1.254(9) .
O12 C24 1.257(9) .
O12 Zn4 1.982(13) 4_567
O13 C25 1.256(9) .
O14 C25 1.261(9) .
O15 C32 1.258(9) .
O15 Zn4 2.091(12) 5_455
O16 C32 1.249(9) .
O16 Zn4 2.019(13) 8_467
C1 C2 1.499(9) .
C2 C3 1.3900 .
C2 C7 1.3900 .
C3 C4 1.3900 .
C3 H3 0.9400 .
C4 C5 1.3900 .
C4 C8 1.511(9) .
C5 C6 1.3900 .
C5 H5 0.9400 .
C6 C7 1.3900 .
C7 H7 0.9400 .
C9 C10 1.491(9) .
C10 C11 1.3900 .
C10 C15 1.3900 .
C11 C12 1.3900 .
C11 H11 0.9400 .
C12 C13 1.3900 .
C12 C16 1.503(9) .
C13 C14 1.3900 .
C13 H13 0.9400 .
C14 C15 1.3900 .
C15 H15 0.9400 .
C17 C18 1.504(9) .
C18 C19 1.3900 .
C18 C23 1.3900 .
C19 C20 1.3900 .
C19 H19 0.9400 .
C20 C21 1.3900 .
C20 C24 1.505(9) .
C21 C22 1.3900 .
C21 H21 0.9400 .
C22 C23 1.3900 .
C23 H23 0.9400 .
C25 C26 1.501(9) .
C26 C27 1.3900 .
C26 C31 1.3900 .
C27 C28 1.3900 .
C27 H27 0.9400 .
C28 C29 1.3900 .
C28 C32 1.506(9) .
C29 C30 1.3900 .
C29 H29 0.9400 .
C30 C31 1.3900 .
C31 H31 0.9400 .
N1 C33 1.3900 .
N1 C37 1.3900 .
C33 C34 1.3900 .
C33 C38' 1.498(6) .
C33 H33 0.9400 .
C34 C35 1.3900 .
C34 H34 0.9400 .
C35 C36 1.3900 .
C35 C41 1.474(8) .
C36 C37 1.3900 .
C36 H36 0.9400 .
C37 C38 1.499(6) .
C37 H37' 0.9400 .
C38 H38A 0.9700 .
C38 H38B 0.9700 .
C38 H38C 0.9700 .
C38' H38D 0.9700 .
C38' H38E 0.9700 .
C38' H38F 0.9700 .
N2 C39 1.3900 .
N2 C43 1.3900 .
N2 Zn2 1.998(9) 1_655
C39 C40 1.3900 .
C39 C44' 1.499(6) .
C39 H39 0.9400 .
C40 C41 1.3900 .
C40 H40 0.9400 .
C41 C42 1.3900 .
C42 C43 1.3900 .
C42 H42 0.9400 .
C43 C44 1.498(6) .
C43 H43' 0.9400 .
C44 H44A 0.9700 .
C44 H44B 0.9700 .
C44 H44C 0.9700 .
C44' H44D 0.9700 .
C44' H44E 0.9700 .
C44' H44F 0.9700 .
N3 C45 1.3900 .
N3 C49 1.3900 .
C45 C46 1.3900 .
C45 H45 0.9400 .
C46 C47 1.3900 .
C46 H46 0.9400 .
C47 C48 1.3900 .
C47 C47 1.489(8) 4_567
C48 C49 1.3900 .
C48 H48 0.9400 .
C49 C50 1.501(6) .
C50 H50A 0.9700 .
C50 H50B 0.9700 .
C50 H50C 0.9700 .
N4 C51 1.3900 .
N4 C55 1.3900 .
C51 C52 1.3900 .
C51 H51 0.9400 .
C52 C53 1.3900 .
C52 H52 0.9400 .
C53 C54 1.3900 .
C53 C53 1.504(9) 3_656
C54 C55 1.3900 .
C54 H54 0.9400 .
C55 C56 1.495(6) .
C56 H56A 0.9700 .
C56 H56B 0.9700 .
C56 H56C 0.9700 .

loop_
_geom_torsion_atom_site_label_1
_geom_torsion_atom_site_label_2
_geom_torsion_atom_site_label_3
_geom_torsion_atom_site_label_4
_geom_torsion
_geom_torsion_site_symmetry_1
_geom_torsion_site_symmetry_4
O13 Zn1 Zn2 O9 -71.0(6) . .
O10 Zn1 Zn2 O9 22.5(6) . .
O5 Zn1 Zn2 O9 112.2(6) . .
O2 Zn1 Zn2 O9 -160.8(6) . .
O13 Zn1 Zn2 O1 110.3(5) . .
O10 Zn1 Zn2 O1 -156.2(6) . .
O5 Zn1 Zn2 O1 -66.5(5) . .
O2 Zn1 Zn2 O1 20.5(5) . .
O13 Zn1 Zn2 O14 20.1(6) . .
O10 Zn1 Zn2 O14 113.6(6) . .
O5 Zn1 Zn2 O14 -156.8(5) . .
O2 Zn1 Zn2 O14 -69.7(5) . .
O13 Zn1 Zn2 O6 -161.5(5) . .
O10 Zn1 Zn2 O6 -68.0(5) . .
O5 Zn1 Zn2 O6 21.6(5) . .
O2 Zn1 Zn2 O6 108.7(5) . .
N2 Zn2 O1 C1 156.2(8) 1_455 .
O14 Zn2 O1 C1 48.6(8) . .
O6 Zn2 O1 C1 -101.6(8) . .
Zn1 Zn2 O1 C1 -26.5(7) . .
O13 Zn1 O2 C1 -106.2(10) . .
O10 Zn1 O2 C1 -18.1(17) . .
N1 Zn1 O2 C1 152.8(9) . .
O5 Zn1 O2 C1 57.9(9) . .
Zn2 Zn1 O2 C1 -24.6(8) . .
O10 Zn1 O5 C9 47.1(9) . .
N1 Zn1 O5 C9 152.9(9) . .
O2 Zn1 O5 C9 -104.3(9) . .
Zn2 Zn1 O5 C9 -29.4(8) . .
O9 Zn2 O6 C9 -105.0(9) . .
N2 Zn2 O6 C9 159.5(9) 1_455 .
O1 Zn2 O6 C9 58.0(9) . .
O14 Zn2 O6 C9 -22.3(15) . .
Zn1 Zn2 O6 C9 -25.4(8) . .
O8 Zn3 O7 C16 -105.3(8) 3_556 .
O3 Zn3 O7 C16 -27.5(16) 5_445 .
O4 Zn3 O7 C16 57.8(9) 7_546 .
N3 Zn3 O7 C16 154.3(8) . .
Zn3 Zn3 O7 C16 -24.2(8) 3_556 .
N2 Zn2 O9 C17 148.3(10) 1_455 .
O14 Zn2 O9 C17 -104.2(10) . .
O6 Zn2 O9 C17 45.8(10) . .
Zn1 Zn2 O9 C17 -29.1(9) . .
O13 Zn1 O10 C17 54.1(10) . .
N1 Zn1 O10 C17 156.3(9) . .
O5 Zn1 O10 C17 -108.2(10) . .
O2 Zn1 O10 C17 -32.9(18) . .
Zn2 Zn1 O10 C17 -26.5(9) . .
O12 Zn4 O11 C24 62.4(11) 4_567 .
O16 Zn4 O11 C24 -102.1(11) 8_567 .
N4 Zn4 O11 C24 159.2(9) . .
O15 Zn4 O11 C24 -22.1(18) 5_545 .
Zn4 Zn4 O11 C24 -21.7(9) 4_567 .
O10 Zn1 O13 C25 -100.3(10) . .
N1 Zn1 O13 C25 153.2(9) . .
O2 Zn1 O13 C25 50.2(9) . .
Zn2 Zn1 O13 C25 -24.3(8) . .
O9 Zn2 O14 C25 52.9(9) . .
N2 Zn2 O14 C25 148.6(9) 1_455 .
O1 Zn2 O14 C25 -109.4(9) . .
O6 Zn2 O14 C25 -29.6(15) . .
Zn1 Zn2 O14 C25 -26.5(8) . .
Zn2 O1 C1 O2 17.8(7) . .
Zn2 O1 C1 C2 -162.3(6) . .
Zn1 O2 C1 O1 13.9(8) . .
Zn1 O2 C1 C2 -166.0(7) . .
O1 C1 C2 C3 163.9(5) . .
O2 C1 C2 C3 -16.2(5) . .
O1 C1 C2 C7 -16.1(5) . .
O2 C1 C2 C7 163.8(5) . .
C7 C2 C3 C4 0.0 . .
C1 C2 C3 C4 180.0 . .
C2 C3 C4 C5 0.0 . .
C2 C3 C4 C8 179.9(9) . .
C3 C4 C5 C6 0.0 . .
C8 C4 C5 C6 -179.96(16) . .
C4 C5 C6 C7 0.0 . .
C4 C5 C6 Br1 -179.99(13) . .
C5 C6 C7 C2 0.0 . .
Br1 C6 C7 C2 179.9(8) . .
C3 C2 C7 C6 0.0 . .
C1 C2 C7 C6 -180.0 . .
Zn3 O3 C8 O4 22.9(10) 5 .
Zn3 O3 C8 C4 -157.0(9) 5 .
Zn3 O4 C8 O3 12.8(8) 7_556 .
Zn3 O4 C8 C4 -167.2(7) 7_556 .
C5 C4 C8 O3 161.8(6) . .
C3 C4 C8 O3 -18.2(6) . .
C5 C4 C8 O4 -18.1(6) . .
C3 C4 C8 O4 161.9(6) . .
Zn1 O5 C9 O6 21.9(7) . .
Zn1 O5 C9 C10 -158.2(6) . .
Zn2 O6 C9 O5 11.6(8) . .
Zn2 O6 C9 C10 -168.3(7) . .
O5 C9 C10 C11 161.0(5) . .
O6 C9 C10 C11 -19.1(5) . .
O5 C9 C10 C15 -19.1(5) . .
O6 C9 C10 C15 160.8(5) . .
C15 C10 C11 C12 0.0 . .
C9 C10 C11 C12 180.0 . .
C10 C11 C12 C13 0.0 . .
C10 C11 C12 C16 179.9(8) . .
C11 C12 C13 C14 0.0 . .
C16 C12 C13 C14 -179.8(9) . .
C12 C13 C14 C15 0.0 . .
C12 C13 C14 Br2 -179.9(7) . .
C13 C14 C15 C10 0.0 . .
Br2 C14 C15 C10 179.9(7) . .
C11 C10 C15 C14 0.0 . .
C9 C10 C15 C14 -180.0 . .
Zn3 O8 C16 O7 21.9(8) 3_556 .
Zn3 O8 C16 C12 -158.2(8) 3_556 .
Zn3 O7 C16 O8 11.9(8) . .
Zn3 O7 C16 C12 -168.0(7) . .
C13 C12 C16 O8 -16.3(6) . .
C11 C12 C16 O8 163.8(6) . .
C13 C12 C16 O7 163.6(6) . .
C11 C12 C16 O7 -16.3(6) . .
Zn2 O9 C17 O10 20.1(9) . .
Zn2 O9 C17 C18 -159.9(8) . .
Zn1 O10 C17 O9 15.0(8) . .
Zn1 O10 C17 C18 -165.0(7) . .
O9 C17 C18 C19 160.5(6) . .
O10 C17 C18 C19 -19.4(6) . .
O9 C17 C18 C23 -19.5(6) . .
O10 C17 C18 C23 160.6(6) . .
C23 C18 C19 C20 0.0 . .
C17 C18 C19 C20 180.0 . .
C18 C19 C20 C21 0.0 . .
C18 C19 C20 C24 179.9(8) . .
C19 C20 C21 C22 0.0 . .
C24 C20 C21 C22 -179.9(8) . .
C20 C21 C22 C23 0.0 . .
C20 C21 C22 Br3 179.98(12) . .
C21 C22 C23 C18 0.0 . .
Br3 C22 C23 C18 -179.9(7) . .
C19 C18 C23 C22 0.0 . .
C17 C18 C23 C22 -180.0 . .
Zn4 O11 C24 O12 11.0(9) . .
Zn4 O11 C24 C20 -168.9(9) . .
Zn4 O12 C24 O11 17.9(7) 4_567 .
Zn4 O12 C24 C20 -162.1(6) 4_567 .
C19 C20 C24 O11 -20.6(6) . .
C21 C20 C24 O11 159.3(6) . .
C19 C20 C24 O12 159.4(6) . .
C21 C20 C24 O12 -20.6(6) . .
Zn1 O13 C25 O14 13.5(8) . .
Zn1 O13 C25 C26 -166.5(7) . .
Zn2 O14 C25 O13 18.7(8) . .
Zn2 O14 C25 C26 -161.3(7) . .
O13 C25 C26 C27 164.4(5) . .
O14 C25 C26 C27 -15.6(5) . .
O13 C25 C26 C31 -15.6(5) . .
O14 C25 C26 C31 164.4(5) . .
C31 C26 C27 C28 0.0 . .
C25 C26 C27 C28 180.0 . .
C26 C27 C28 C29 0.0 . .
C26 C27 C28 C32 179.9(8) . .
C27 C28 C29 C30 0.0 . .
C32 C28 C29 C30 -179.98(17) . .
C28 C29 C30 C31 0.0 . .
C28 C29 C30 Br4 -179.99(12) . .
C29 C30 C31 C26 0.0 . .
Br4 C30 C31 C26 179.9(7) . .
C27 C26 C31 C30 0.0 . .
C25 C26 C31 C30 180.0 . .
Zn4 O16 C32 O15 15.9(7) 8_467 .
Zn4 O16 C32 C28 -164.1(7) 8_467 .
Zn4 O15 C32 O16 14.2(7) 5_455 .
Zn4 O15 C32 C28 -165.9(7) 5_455 .
C29 C28 C32 O16 -19.6(5) . .
C27 C28 C32 O16 160.4(5) . .
C29 C28 C32 O15 160.4(5) . .
C27 C28 C32 O15 -19.5(5) . .
O13 Zn1 N1 C33 -121.7(7) . .
O10 Zn1 N1 C33 143.6(7) . .
O5 Zn1 N1 C33 54.4(7) . .
O2 Zn1 N1 C33 -31.7(7) . .
O13 Zn1 N1 C37 60.2(7) . .
O10 Zn1 N1 C37 -34.5(7) . .
O5 Zn1 N1 C37 -123.7(7) . .
O2 Zn1 N1 C37 150.2(6) . .
C37 N1 C33 C34 0.0 . .
Zn1 N1 C33 C34 -178.1(6) . .
C37 N1 C33 C38' 180.0(3) . .
Zn1 N1 C33 C38' 1.9(6) . .
N1 C33 C34 C35 0.0 . .
C38' C33 C34 C35 -180.0(3) . .
C33 C34 C35 C36 0.0 . .
C33 C34 C35 C41 -179.9(9) . .
C34 C35 C36 C37 0.0 . .
C41 C35 C36 C37 179.9(9) . .
C35 C36 C37 N1 0.0 . .
C35 C36 C37 C38 -180.0(3) . .
C33 N1 C37 C36 0.0 . .
Zn1 N1 C37 C36 178.1(6) . .
C33 N1 C37 C38 180.0(3) . .
Zn1 N1 C37 C38 -1.9(6) . .
C43 N2 C39 C40 0.0 . .
Zn2 N2 C39 C40 174.0(6) 1_655 .
C43 N2 C39 C44' -180.0(3) . .
Zn2 N2 C39 C44' -5.9(7) 1_655 .
N2 C39 C40 C41 0.0 . .
C44' C39 C40 C41 180.0(3) . .
C39 C40 C41 C42 0.0 . .
C39 C40 C41 C35 -179.9(9) . .
C36 C35 C41 C40 -41.0(7) . .
C34 C35 C41 C40 138.9(7) . .
C36 C35 C41 C42 139.0(7) . .
C34 C35 C41 C42 -41.0(7) . .
C40 C41 C42 C43 0.0 . .
C35 C41 C42 C43 179.9(9) . .
C41 C42 C43 N2 0.0 . .
C41 C42 C43 C44 -180.0(3) . .
C39 N2 C43 C42 0.0 . .
Zn2 N2 C43 C42 -173.7(6) 1_655 .
C39 N2 C43 C44 180.0(3) . .
Zn2 N2 C43 C44 6.2(7) 1_655 .
O8 Zn3 N3 C45 -121.1(6) 3_556 .
O3 Zn3 N3 C45 145.5(6) 5_445 .
O4 Zn3 N3 C45 55.1(6) 7_546 .
O7 Zn3 N3 C45 -35.5(6) . .
O8 Zn3 N3 C49 57.5(7) 3_556 .
O3 Zn3 N3 C49 -35.9(8) 5_445 .
O4 Zn3 N3 C49 -126.2(7) 7_546 .
O7 Zn3 N3 C49 143.2(7) . .
C49 N3 C45 C46 0.0 . .
Zn3 N3 C45 C46 178.7(5) . .
N3 C45 C46 C47 0.0 . .
C45 C46 C47 C48 0.0 . .
C45 C46 C47 C47 180.0(3) . 4_567
C46 C47 C48 C49 0.0 . .
C47 C47 C48 C49 -180.0(3) 4_567 .
C47 C48 C49 N3 0.0 . .
C47 C48 C49 C50 180.0(3) . .
C45 N3 C49 C48 0.0 . .
Zn3 N3 C49 C48 -178.6(5) . .
C45 N3 C49 C50 -180.0(3) . .
Zn3 N3 C49 C50 1.4(6) . .
O12 Zn4 N4 C51 -123.6(6) 4_567 .
O16 Zn4 N4 C51 54.2(6) 8_567 .
O11 Zn4 N4 C51 145.8(6) . .
O15 Zn4 N4 C51 -33.5(6) 5_545 .
O12 Zn4 N4 C55 59.6(7) 4_567 .
O16 Zn4 N4 C55 -122.6(7) 8_567 .
O11 Zn4 N4 C55 -30.9(8) . .
O15 Zn4 N4 C55 149.7(7) 5_545 .
C55 N4 C51 C52 0.0 . .
Zn4 N4 C51 C52 -177.0(6) . .
N4 C51 C52 C53 0.0 . .
C51 C52 C53 C54 0.0 . .
C51 C52 C53 C53 179.3(11) . 3_656
C52 C53 C54 C55 0.0 . .
C53 C53 C54 C55 -179.3(10) 3_656 .
C53 C54 C55 N4 0.0 . .
C53 C54 C55 C56 -179.9(3) . .
C51 N4 C55 C54 0.0 . .
Zn4 N4 C55 C54 176.6(7) . .
C51 N4 C55 C56 179.9(1) . .
Zn4 N4 C55 C56 -3.5(7) . .
